data_1525802
loop_
_publ_author_name
'Chudinova, N.'
'Murashova, E.'

_publ_section_title
;
 Synthesis and structure of double phosphates of titanium and alkali
 metals
;
_journal_name_full 'Proc. Estonian Acad. Sci. Chem.'
_journal_page_first 29
_journal_page_last 35
_journal_volume 49
_journal_year 2000
_chemical_formula_sum 'Na3 O23 P8 Ti'
_chemical_name_systematic 'Na3 Ti (P8 O23)'
_space_group_IT_number 213
_symmetry_space_group_name_Hall 'P 4bd 2ab 3'
_symmetry_space_group_name_H-M 'P 41 3 2'
_cell_angle_alpha 90
_cell_angle_beta 90
_cell_angle_gamma 90
_cell_formula_units_Z 4
_cell_length_a 11.968
_cell_length_b 11.968
_cell_length_c 11.968
_cell_volume 1714.213
_citation_journal_id_ASTM PESCFO
_cod_data_source_file Chudinova_PESCFO_2000_381.cif
_cod_data_source_block Na3O23P8Ti1
_cod_original_formula_sum 'Na3 O23 P8 Ti1'
_cod_database_code 1525802

loop_
_symmetry_equiv_pos_as_xyz
x,y,z
-y+1/4,x+3/4,z+1/4
-x+1/2,-y,z+1/2
y+1/4,-x+1/4,z+3/4
x+1/2,-y+1/2,-z
y+3/4,x+1/4,-z+1/4
-x,y+1/2,-z+1/2
-y+3/4,-x+3/4,-z+3/4
z,x,y
-x+1/4,z+3/4,y+1/4
-z+1/2,-x,y+1/2
x+1/4,-z+1/4,y+3/4
z+1/2,-x+1/2,-y
x+3/4,z+1/4,-y+1/4
-z,x+1/2,-y+1/2
-x+3/4,-z+3/4,-y+3/4
y,z,x
y+1/2,-z+1/2,-x
z+3/4,y+1/4,-x+1/4
-y,z+1/2,-x+1/2
-z+3/4,-y+3/4,-x+3/4
-y+1/2,-z,x+1/2
z+1/4,-y+1/4,x+3/4
-z+1/4,y+3/4,x+1/4

loop_
_atom_site_label
_atom_site_type_symbol
_atom_site_fract_x
_atom_site_fract_y
_atom_site_fract_z
_atom_site_occupancy
_atom_site_U_iso_or_equiv
P1 P+5 0.1429 0.1455 0.5684 1 0.0
Ti1 Ti+3 0.375 0.375 0.375 1 0.0
P2 P+5 0.0186 0.0186 0.0186 1 0.0
O3 O-2 0.125 0.2666 0.5166 1 0.0
Na1 Na+1 0.125 0.043 0.293 1 0.0
O4 O-2 0.3131 0.066 0.2371 1 0.0
O5 O-2 0.0892 0.0892 0.0892 1 0.0
O1 O-2 0.0418 0.1197 0.6365 1 0.0
O2 O-2 0.4247 0.0064 0.4038 1 0.0
